data_1011125
loop_
_publ_author_name
'Hiller, J E'

_publ_section_title 'Zur Kristallstruktur des Valleriits'
_journal_coden_ASTM ZEKGAX
_journal_name_full
;
Zeitschrift fuer Kristallographie, Kristallgeometrie, Kristallphysik,
Kristallchemie (-144,1977)
;
_journal_page_first 425
_journal_page_last 434
_journal_volume 101
_journal_year 1939
_chemical_compound_source 'from Aurora mine, Kaveltorp, Sweden'
_chemical_formula_structural 'Cu2 (Fe4 S7)'
_chemical_formula_sum 'Cu2 Fe4 S7'
_chemical_name_mineral Valleriite
_chemical_name_systematic 'Copper(I) heptathiotetraferrate(III)'
_space_group_IT_number 51
_symmetry_cell_setting orthorhombic
_symmetry_Int_Tables_number 51
_symmetry_space_group_name_Hall '-P 2a 2a'
_symmetry_space_group_name_H-M 'P m m a'
_cell_angle_alpha 90
_cell_angle_beta 90
_cell_angle_gamma 90
_cell_formula_units_Z 2
_cell_length_a 6.13
_cell_length_b 9.81
_cell_length_c 11.4
_cell_volume 685.5
_exptl_crystal_density_meas 3.09
_cod_database_code 1011125

loop_
_symmetry_equiv_pos_as_xyz
x,y,z
-x,y,-z
1/2-x,y,z
1/2+x,y,-z
-x,-y,-z
x,-y,z
1/2+x,-y,-z
1/2-x,-y,z

loop_
_atom_site_label
_atom_site_type_symbol
_atom_site_symmetry_multiplicity
_atom_site_Wyckoff_symbol
_atom_site_fract_x
_atom_site_fract_y
_atom_site_fract_z
_atom_site_occupancy
_atom_site_attached_hydrogens
_atom_site_calc_flag
S1 S2- 4 k 0.25 0.25 0.1 1. 0 d
S2 S2- 2 f 0.25 0.5 -0.1 1. 0 d
S3 S2- 2 e 0.25 0. -0.1 1. 0 d
S4 S2- 4 k 0.25 0.1667 -0.4167 1. 0 d
S5 S2- 2 f 0.25 0.5 0.4167 1. 0 d
Fe1 Fe3+ 8 l 0.0625 0.375 0.2222 1. 0 d
Cu1 Cu1+ 4 i 0.0278 0. 0.25 1. 0 d

loop_
_atom_type_symbol
_atom_type_oxidation_number
S2- -2.000
Fe3+ 3.000
Cu1+ 1.000
